data_7151807
loop_
_publ_author_name
'Yella, Ramesh'
'Khatun, Nilufa'
'Rout, Saroj Kumar'
'Patel, Bhisma K.'

_publ_section_title
;
 Tandem regioselective synthesis of tetrazoles and related heterocycles
 using iodine.
;
_journal_issue 9
_journal_name_full 'Organic &amp; biomolecular chemistry'
_journal_page_first 3235
_journal_page_last 3245
_journal_paper_doi 10.1039/c0ob01007c
_journal_volume 9
_journal_year 2011
_chemical_formula_moiety 'C14 H13 N5 O'
_chemical_formula_sum 'C14 H13 N5 O'
_chemical_formula_weight 267.29
_chemical_name_systematic
;
?
;
_space_group_IT_number 14
_symmetry_cell_setting monoclinic
_symmetry_space_group_name_Hall '-P 2ybc'
_symmetry_space_group_name_H-M 'P 1 21/c 1'
_atom_sites_solution_hydrogens geom
_atom_sites_solution_primary direct
_atom_sites_solution_secondary difmap
_audit_creation_method SHELXL-97
_cell_angle_alpha 90.00
_cell_angle_beta 107.280(2)
_cell_angle_gamma 90.00
_cell_formula_units_Z 4
_cell_length_a 10.8360(4)
_cell_length_b 16.3772(6)
_cell_length_c 7.6105(3)
_cell_measurement_reflns_used 5051
_cell_measurement_temperature 296(2)
_cell_measurement_theta_max 0.00
_cell_measurement_theta_min 0.00
_cell_volume 1289.63(9)
_computing_cell_refinement 'Bruker SMART'
_computing_data_collection 'Bruker SMART'
_computing_data_reduction 'Bruker SAINT'
_computing_molecular_graphics 'Bruker SHELXTL'
_computing_publication_material 'Bruker SHELXTL'
_computing_structure_refinement 'Bruker SHELXTL'
_computing_structure_solution 'Bruker SHELXTL'
_diffrn_ambient_temperature 296(2)
_diffrn_measured_fraction_theta_full 0.998
_diffrn_measured_fraction_theta_max 0.998
_diffrn_measurement_device_type 'CCD area detector'
_diffrn_measurement_method 'phi and omega scans'
_diffrn_radiation_monochromator graphite
_diffrn_radiation_source 'fine-focus sealed tube'
_diffrn_radiation_type MoK\a
_diffrn_radiation_wavelength 0.71073
_diffrn_reflns_av_R_equivalents 0.0633
_diffrn_reflns_av_sigmaI/netI 0.0359
_diffrn_reflns_limit_h_max 14
_diffrn_reflns_limit_h_min -14
_diffrn_reflns_limit_k_max 20
_diffrn_reflns_limit_k_min -21
_diffrn_reflns_limit_l_max 10
_diffrn_reflns_limit_l_min -10
_diffrn_reflns_number 15943
_diffrn_reflns_theta_full 28.38
_diffrn_reflns_theta_max 28.38
_diffrn_reflns_theta_min 1.97
_exptl_absorpt_coefficient_mu 0.093
_exptl_absorpt_correction_type none
_exptl_crystal_colour colorless
_exptl_crystal_density_diffrn 1.377
_exptl_crystal_density_meas 1.377
_exptl_crystal_density_method 'not measured'
_exptl_crystal_description plate
_exptl_crystal_F_000 560
_exptl_crystal_size_max 0.32
_exptl_crystal_size_mid 0.24
_exptl_crystal_size_min 0.16
_refine_diff_density_max 0.177
_refine_diff_density_min -0.179
_refine_diff_density_rms 0.038
_refine_ls_extinction_coef 0.021(4)
_refine_ls_extinction_expression Fc^*^=kFc[1+0.001xFc^2^\l^3^/sin(2\q)]^-1/4^
_refine_ls_extinction_method SHELXL
_refine_ls_goodness_of_fit_ref 0.953
_refine_ls_hydrogen_treatment mixed
_refine_ls_matrix_type full
_refine_ls_number_parameters 187
_refine_ls_number_reflns 3113
_refine_ls_number_restraints 0
_refine_ls_restrained_S_all 0.953
_refine_ls_R_factor_all 0.0672
_refine_ls_R_factor_gt 0.0442
_refine_ls_shift/su_max 0.000
_refine_ls_shift/su_mean 0.000
_refine_ls_structure_factor_coef Fsqd
_refine_ls_weighting_details 'calc w=1/[\s^2^(Fo^2^)+(0.0828P)^2^+0.0000P] where P=(Fo^2^+2Fc^2^)/3'
_refine_ls_weighting_scheme calc
_refine_ls_wR_factor_gt 0.1203
_refine_ls_wR_factor_ref 0.1327
_reflns_number_gt 1965
_reflns_number_total 3221
_reflns_threshold_expression >2sigma(I)
_cod_data_source_file c0ob01007c.txt
_cod_data_source_block 9b
_cod_depositor_comments
;
The following automatic conversions were performed:
'_symmetry_cell_setting' value 'Monoclinic' changed to 'monoclinic'
according to '/home/saulius/struct/CIF-dictionaries/cif_core.dic'
dictionary named 'cif_core.dic' version 2.4.1 from 2010-06-29.

Automatic conversion script
Id: cif_fix_enum 1555 2011-01-17 13:19:09Z saulius 
;
_cod_original_sg_symbol_H-M 'P 21/c'
_cod_database_code 7151807

loop_
_symmetry_equiv_pos_as_xyz
'x, y, z'
'-x, y+1/2, -z+1/2'
'-x, -y, -z'
'x, -y-1/2, z-1/2'

loop_
_atom_site_label
_atom_site_type_symbol
_atom_site_fract_x
_atom_site_fract_y
_atom_site_fract_z
_atom_site_U_iso_or_equiv
_atom_site_adp_type
_atom_site_occupancy
_atom_site_symmetry_multiplicity
_atom_site_calc_flag
_atom_site_refinement_flags
_atom_site_disorder_assembly
_atom_site_disorder_group
N1 N 0.14403(10) 0.21400(6) 0.41774(16) 0.0509(3) Uani 1 1 d . . .
N5 N 0.34812(10) 0.14928(7) 0.54249(16) 0.0540(3) Uani 1 1 d . . .
N2 N 0.10122(13) 0.29273(7) 0.38491(19) 0.0695(4) Uani 1 1 d . . .
N4 N 0.31189(12) 0.29338(7) 0.50218(18) 0.0655(4) Uani 1 1 d . . .
N3 N 0.20196(13) 0.33790(7) 0.4351(2) 0.0778(4) Uani 1 1 d . . .
O1 O 0.44775(8) 0.01767(5) 0.72129(13) 0.0605(3) Uani 1 1 d . . .
C1 C 0.05379(12) 0.14774(7) 0.37641(17) 0.0472(3) Uani 1 1 d . . .
C8 C 0.48251(12) 0.14871(7) 0.62733(17) 0.0474(3) Uani 1 1 d . . .
C7 C 0.27330(12) 0.21652(7) 0.49040(17) 0.0480(3) Uani 1 1 d . . .
C13 C 0.53501(11) 0.07797(8) 0.72312(17) 0.0493(3) Uani 1 1 d . . .
C6 C 0.07191(13) 0.08333(8) 0.27057(18) 0.0557(3) Uani 1 1 d . . .
H6 H 0.1438 0.0815 0.2277 0.067 Uiso 1 1 calc R . .
C9 C 0.56437(14) 0.21213(8) 0.6142(2) 0.0601(4) Uani 1 1 d . . .
H9 H 0.5308 0.2585 0.5464 0.072 Uiso 1 1 calc R . .
C4 C -0.12580(14) 0.02448(9) 0.28959(19) 0.0619(4) Uani 1 1 d . . .
H4 H -0.1874 -0.0168 0.2587 0.074 Uiso 1 1 calc R . .
C12 C 0.66627(13) 0.07381(10) 0.8109(2) 0.0650(4) Uani 1 1 d . . .
H12 H 0.7014 0.0272 0.8766 0.078 Uiso 1 1 calc R . .
C5 C -0.01893(15) 0.02120(8) 0.22902(19) 0.0619(4) Uani 1 1 d . . .
H5 H -0.0072 -0.0231 0.1593 0.074 Uiso 1 1 calc R . .
C14 C 0.49804(15) -0.06004(8) 0.7972(2) 0.0668(4) Uani 1 1 d . . .
H14A H 0.5543 -0.0811 0.7316 0.100 Uiso 1 1 calc R . .
H14B H 0.4279 -0.0974 0.7861 0.100 Uiso 1 1 calc R . .
H14C H 0.5455 -0.0535 0.9248 0.100 Uiso 1 1 calc R . .
C2 C -0.05197(12) 0.15046(8) 0.44172(19) 0.0580(4) Uani 1 1 d . . .
H2 H -0.0624 0.1935 0.5158 0.070 Uiso 1 1 calc R . .
C3 C -0.14175(13) 0.08883(9) 0.3960(2) 0.0648(4) Uani 1 1 d . . .
H3 H -0.2142 0.0908 0.4377 0.078 Uiso 1 1 calc R . .
C10 C 0.69493(15) 0.20648(10) 0.7013(3) 0.0716(4) Uani 1 1 d . . .
H10 H 0.7493 0.2492 0.6920 0.086 Uiso 1 1 calc R . .
C11 C 0.74542(14) 0.13849(11) 0.8013(2) 0.0748(5) Uani 1 1 d . . .
H11 H 0.8334 0.1359 0.8631 0.090 Uiso 1 1 calc R . .
H5N H 0.3073(14) 0.1060(10) 0.549(2) 0.072(5) Uiso 1 1 d . . .

loop_
_atom_site_aniso_label
_atom_site_aniso_U_11
_atom_site_aniso_U_22
_atom_site_aniso_U_33
_atom_site_aniso_U_23
_atom_site_aniso_U_13
_atom_site_aniso_U_12
N1 0.0476(6) 0.0346(6) 0.0605(7) 0.0041(4) 0.0009(5) 0.0081(4)
N5 0.0420(6) 0.0358(6) 0.0736(8) 0.0070(5) 0.0011(5) 0.0002(5)
N2 0.0661(8) 0.0390(6) 0.0915(10) 0.0075(6) 0.0051(7) 0.0137(6)
N4 0.0628(8) 0.0358(6) 0.0881(9) 0.0006(5) 0.0076(7) -0.0001(5)
N3 0.0724(9) 0.0384(7) 0.1107(11) 0.0057(6) 0.0091(8) 0.0057(6)
O1 0.0493(5) 0.0471(5) 0.0771(7) 0.0153(4) 0.0064(5) 0.0087(4)
C1 0.0421(7) 0.0395(6) 0.0494(7) 0.0039(5) -0.0025(5) 0.0055(5)
C8 0.0409(7) 0.0465(7) 0.0499(7) -0.0046(5) 0.0059(5) 0.0009(5)
C7 0.0490(7) 0.0359(7) 0.0527(8) 0.0014(5) 0.0055(6) 0.0005(5)
C13 0.0437(7) 0.0503(7) 0.0501(7) -0.0018(5) 0.0081(5) 0.0040(6)
C6 0.0558(8) 0.0497(8) 0.0592(8) -0.0002(6) 0.0137(6) 0.0040(6)
C9 0.0533(8) 0.0516(8) 0.0727(10) -0.0044(6) 0.0145(7) -0.0036(6)
C4 0.0551(9) 0.0593(8) 0.0582(8) 0.0042(6) -0.0034(7) -0.0090(6)
C12 0.0481(8) 0.0733(9) 0.0649(9) -0.0001(7) 0.0037(7) 0.0133(7)
C5 0.0696(10) 0.0471(8) 0.0601(9) -0.0074(6) 0.0056(7) 0.0002(7)
C14 0.0700(9) 0.0468(8) 0.0763(10) 0.0095(7) 0.0107(8) 0.0176(7)
C2 0.0475(8) 0.0590(8) 0.0590(8) -0.0067(6) 0.0027(6) 0.0089(6)
C3 0.0482(8) 0.0756(10) 0.0638(9) 0.0004(7) 0.0064(7) -0.0022(7)
C10 0.0513(9) 0.0711(10) 0.0916(12) -0.0179(8) 0.0200(8) -0.0139(7)
C11 0.0428(8) 0.0885(12) 0.0853(11) -0.0154(9) 0.0071(7) 0.0002(8)

loop_
_atom_type_symbol
_atom_type_description
_atom_type_scat_dispersion_real
_atom_type_scat_dispersion_imag
_atom_type_scat_source
C C 0.0033 0.0016 'International Tables Vol C Tables 4.2.6.8 and 6.1.1.4'
H H 0.0000 0.0000 'International Tables Vol C Tables 4.2.6.8 and 6.1.1.4'
N N 0.0061 0.0033 'International Tables Vol C Tables 4.2.6.8 and 6.1.1.4'
O O 0.0106 0.0060 'International Tables Vol C Tables 4.2.6.8 and 6.1.1.4'

loop_
_geom_angle_atom_site_label_1
_geom_angle_atom_site_label_2
_geom_angle_atom_site_label_3
_geom_angle
_geom_angle_site_symmetry_1
_geom_angle_site_symmetry_3
_geom_angle_publ_flag
C7 N1 N2 107.54(10) . . ?
C7 N1 C1 132.33(9) . . ?
N2 N1 C1 120.12(10) . . ?
C7 N5 C8 125.98(11) . . ?
N3 N2 N1 106.11(11) . . ?
C7 N4 N3 105.13(11) . . ?
N2 N3 N4 112.12(11) . . ?
C13 O1 C14 117.27(10) . . ?
C6 C1 C2 120.95(12) . . ?
C6 C1 N1 120.17(12) . . ?
C2 C1 N1 118.87(11) . . ?
C9 C8 C13 119.21(12) . . ?
C9 C8 N5 123.94(12) . . ?
C13 C8 N5 116.78(11) . . ?
N4 C7 N1 109.10(10) . . ?
N4 C7 N5 127.20(12) . . ?
N1 C7 N5 123.70(11) . . ?
O1 C13 C12 125.45(12) . . ?
O1 C13 C8 114.93(10) . . ?
C12 C13 C8 119.62(12) . . ?
C1 C6 C5 118.76(12) . . ?
C10 C9 C8 120.17(14) . . ?
C5 C4 C3 119.78(13) . . ?
C11 C12 C13 120.26(14) . . ?
C4 C5 C6 120.61(13) . . ?
C3 C2 C1 119.15(12) . . ?
C4 C3 C2 120.71(13) . . ?
C11 C10 C9 120.46(14) . . ?
C10 C11 C12 120.17(14) . . ?

loop_
_geom_bond_atom_site_label_1
_geom_bond_atom_site_label_2
_geom_bond_distance
_geom_bond_site_symmetry_2
_geom_bond_publ_flag
N1 C7 1.3451(17) . ?
N1 N2 1.3680(14) . ?
N1 C1 1.4318(15) . ?
N5 C7 1.3551(15) . ?
N5 C8 1.4068(17) . ?
N2 N3 1.2794(17) . ?
N4 C7 1.3210(15) . ?
N4 N3 1.3603(17) . ?
O1 C13 1.3645(15) . ?
O1 C14 1.4365(15) . ?
C1 C6 1.3763(17) . ?
C1 C2 1.3787(18) . ?
C8 C9 1.3886(18) . ?
C8 C13 1.3969(17) . ?
C13 C12 1.3819(18) . ?
C6 C5 1.3853(18) . ?
C9 C10 1.376(2) . ?
C4 C5 1.369(2) . ?
C4 C3 1.371(2) . ?
C12 C11 1.378(2) . ?
C2 C3 1.3730(18) . ?
C10 C11 1.368(2) . ?

loop_
_cod_related_entry_id
_cod_related_entry_database
_cod_related_entry_code
1 ChemSpider 26995691
